data_4102124
loop_
_publ_author_name
'Christoph Schotes'
'Antonio Mezzetti'

_publ_section_title
;
 Asymmetric Diels-Alder Reactions of Unsaturated \b-Ketoesters Catalyzed
 by Chiral Ruthenium PNNP Complexes
;
_journal_name_full 'Journal of the American Chemical Society'
_journal_page_first 3652
_journal_page_last 3653
_journal_paper_doi 10.1021/ja910039e
_journal_volume 132
_journal_year 2010
_chemical_absolute_configuration rm
_chemical_formula_moiety 'C23 H32 O6'
_chemical_formula_sum 'C23 H32 O6'
_chemical_formula_weight 404.49
_chemical_name_common 'Camphanic Acid Ester ent-16'
_chemical_name_systematic
; 
 ? 
;
_space_group_IT_number 4
_symmetry_cell_setting monoclinic
_symmetry_Int_Tables_number 4
_symmetry_space_group_name_Hall 'P 2yb'
_symmetry_space_group_name_H-M 'P 1 21 1'
_atom_sites_solution_hydrogens geom
_atom_sites_solution_primary direct
_atom_sites_solution_secondary difmap
_audit_creation_method SHELXL-97
_cell_angle_alpha 90.00
_cell_angle_beta 108.615(3)
_cell_angle_gamma 90.00
_cell_formula_units_Z 2
_cell_length_a 12.2734(15)
_cell_length_b 7.0211(9)
_cell_length_c 13.0651(17)
_cell_measurement_reflns_used 2131
_cell_measurement_temperature 200(2)
_cell_measurement_theta_max 21.24
_cell_measurement_theta_min 2.76
_cell_volume 1067.0(2)
_computing_cell_refinement 'Bruker SMART'
_computing_data_collection 'Bruker SMART'
_computing_data_reduction 'Bruker SAINT'
_computing_molecular_graphics 'Bruker SHELXTL'
_computing_publication_material 'Bruker SHELXTL'
_computing_structure_refinement 'SHELXL-97 (Sheldrick, 1997)'
_computing_structure_solution 'SHELXS-97 (Sheldrick, 1990)'
_diffrn_ambient_temperature 200(2)
_diffrn_measured_fraction_theta_full 0.998
_diffrn_measured_fraction_theta_max 0.998
_diffrn_measurement_device_type 'CCD area detector'
_diffrn_measurement_method 'phi and omega scans'
_diffrn_radiation_monochromator graphite
_diffrn_radiation_source 'sealed tube'
_diffrn_radiation_type MoK\a
_diffrn_radiation_wavelength 0.71073
_diffrn_reflns_av_R_equivalents 0.0523
_diffrn_reflns_av_sigmaI/netI 0.0606
_diffrn_reflns_limit_h_max 16
_diffrn_reflns_limit_h_min -16
_diffrn_reflns_limit_k_max 9
_diffrn_reflns_limit_k_min -9
_diffrn_reflns_limit_l_max 17
_diffrn_reflns_limit_l_min -17
_diffrn_reflns_number 11210
_diffrn_reflns_theta_full 28.35
_diffrn_reflns_theta_max 28.35
_diffrn_reflns_theta_min 1.64
_exptl_absorpt_coefficient_mu 0.090
_exptl_absorpt_correction_type none
_exptl_crystal_colour colourless
_exptl_crystal_density_diffrn 1.259
_exptl_crystal_density_meas ?
_exptl_crystal_density_method 'not measured'
_exptl_crystal_description plate
_exptl_crystal_F_000 436
_exptl_crystal_size_max 0.39
_exptl_crystal_size_mid 0.18
_exptl_crystal_size_min 0.06
_refine_diff_density_max 0.248
_refine_diff_density_min -0.161
_refine_diff_density_rms 0.046
_refine_ls_abs_structure_details 'Flack H D (1983), Acta Cryst. A39, 876-881'
_refine_ls_abs_structure_Flack 0(10)
_refine_ls_extinction_method none
_refine_ls_goodness_of_fit_ref 0.943
_refine_ls_hydrogen_treatment riding
_refine_ls_matrix_type full
_refine_ls_number_parameters 262
_refine_ls_number_reflns 2880
_refine_ls_number_restraints 1
_refine_ls_restrained_S_all 0.943
_refine_ls_R_factor_all 0.0638
_refine_ls_R_factor_gt 0.0461
_refine_ls_shift/su_max 0.000
_refine_ls_shift/su_mean 0.000
_refine_ls_structure_factor_coef Fsqd
_refine_ls_weighting_details 'calc w=1/[\s^2^(Fo^2^)+(0.0646P)^2^+0.0000P] where P=(Fo^2^+2Fc^2^)/3'
_refine_ls_weighting_scheme calc
_refine_ls_wR_factor_gt 0.0988
_refine_ls_wR_factor_ref 0.1203
_reflns_number_gt 2111
_reflns_number_total 2880
_reflns_threshold_expression >2sigma(I)
_cod_data_source_file ja910039e_si_006.cif
_cod_data_source_block CS059_min
_cod_depositor_comments
;
The following automatic conversions were performed:

'_exptl_crystal_density_meas' value 'not measured' was changed to '?'
- the value is perceived as not measured.

Automatic conversion script
Id: cif_fix_values 3008 2015-01-20 13:52:24Z robertas 
;
_cod_original_sg_symbol_H-M 'P 21'
_cod_database_code 4102124

loop_
_symmetry_equiv_pos_as_xyz
'x, y, z'
'-x, y+1/2, -z'

loop_
_atom_site_label
_atom_site_type_symbol
_atom_site_fract_x
_atom_site_fract_y
_atom_site_fract_z
_atom_site_U_iso_or_equiv
_atom_site_adp_type
_atom_site_occupancy
_atom_site_symmetry_multiplicity
_atom_site_calc_flag
_atom_site_refinement_flags
_atom_site_disorder_assembly
_atom_site_disorder_group
O1 O 0.2852(2) 1.0813(4) 0.8111(2) 0.0483(7) Uani 1 1 d . . .
O2 O 0.34622(17) 0.8186(3) 0.74936(17) 0.0333(5) Uani 1 1 d . . .
O3 O 0.03747(16) 0.6884(3) 0.74384(16) 0.0287(5) Uani 1 1 d . . .
O4 O 0.09370(17) 0.8732(4) 0.62977(17) 0.0430(6) Uani 1 1 d . . .
O5 O -0.3673(2) 0.7079(4) 0.6119(2) 0.0532(7) Uani 1 1 d . . .
O6 O -0.18055(17) 0.7106(3) 0.62663(17) 0.0324(5) Uani 1 1 d . . .
C1 C 0.1564(2) 0.6232(4) 0.7943(2) 0.0276(7) Uani 1 1 d . . .
H1A H 0.1889 0.5797 0.7372 0.033 Uiso 1 1 calc R . .
C2 C 0.2368(2) 0.7716(4) 0.8666(2) 0.0242(6) Uani 1 1 d . . .
C3 C 0.1784(3) 0.8763(5) 0.9374(2) 0.0305(7) Uani 1 1 d . . .
H3A H 0.1420 0.9931 0.8990 0.037 Uiso 1 1 calc R . .
H3B H 0.1161 0.7943 0.9457 0.037 Uiso 1 1 calc R . .
C4 C 0.2548(3) 0.9321(5) 1.0480(2) 0.0317(7) Uani 1 1 d . . .
C5 C 0.3629(3) 0.8745(5) 1.0899(2) 0.0332(7) Uani 1 1 d . . .
C6 C 0.4165(3) 0.7396(5) 1.0301(3) 0.0368(8) Uani 1 1 d . . .
H6A H 0.4624 0.6441 1.0817 0.044 Uiso 1 1 calc R . .
H6B H 0.4698 0.8122 1.0017 0.044 Uiso 1 1 calc R . .
C7 C 0.3310(2) 0.6363(5) 0.9374(2) 0.0290(7) Uani 1 1 d . . .
H7A H 0.3735 0.5800 0.8909 0.035 Uiso 1 1 calc R . .
C8 C 0.2610(3) 0.4780(5) 0.9676(3) 0.0342(7) Uani 1 1 d . . .
H8A H 0.2400 0.5140 1.0321 0.041 Uiso 1 1 calc R . .
H8B H 0.3053 0.3576 0.9828 0.041 Uiso 1 1 calc R . .
C9 C 0.1532(3) 0.4565(5) 0.8684(3) 0.0371(8) Uani 1 1 d . . .
H9A H 0.1546 0.3337 0.8316 0.045 Uiso 1 1 calc R . .
H9B H 0.0829 0.4617 0.8899 0.045 Uiso 1 1 calc R . .
C10 C 0.2888(2) 0.9102(5) 0.8068(2) 0.0300(7) Uani 1 1 d . . .
C11 C 0.3944(3) 0.9345(6) 0.6843(3) 0.0487(9) Uani 1 1 d . . .
H11A H 0.4337 0.8532 0.6462 0.073 Uiso 1 1 calc R . .
H11B H 0.4495 1.0243 0.7306 0.073 Uiso 1 1 calc R . .
H11C H 0.3328 1.0053 0.6316 0.073 Uiso 1 1 calc R . .
C12 C 0.4424(3) 0.9417(6) 1.1974(3) 0.0470(9) Uani 1 1 d . . .
H12A H 0.4010 1.0288 1.2305 0.070 Uiso 1 1 calc R . .
H12B H 0.5082 1.0081 1.1867 0.070 Uiso 1 1 calc R . .
H12C H 0.4698 0.8319 1.2450 0.070 Uiso 1 1 calc R . .
C13 C 0.1940(3) 1.0590(6) 1.1063(3) 0.0495(10) Uani 1 1 d . . .
H13A H 0.2467 1.0905 1.1781 0.074 Uiso 1 1 calc R . .
H13B H 0.1268 0.9923 1.1136 0.074 Uiso 1 1 calc R . .
H13C H 0.1692 1.1764 1.0648 0.074 Uiso 1 1 calc R . .
C14 C 0.0195(3) 0.8071(5) 0.6607(2) 0.0286(7) Uani 1 1 d . . .
C15 C -0.1053(2) 0.8572(4) 0.6079(2) 0.0261(6) Uani 1 1 d . . .
C16 C -0.2858(3) 0.7947(5) 0.6059(3) 0.0348(7) Uani 1 1 d . . .
C17 C -0.2747(3) 0.9996(5) 0.5750(2) 0.0331(7) Uani 1 1 d . . .
C18 C -0.2594(3) 0.9805(5) 0.4612(2) 0.0379(8) Uani 1 1 d . . .
H18A H -0.3213 0.9014 0.4126 0.046 Uiso 1 1 calc R . .
H18B H -0.2598 1.1071 0.4277 0.046 Uiso 1 1 calc R . .
C19 C -0.1418(3) 0.8833(5) 0.4845(2) 0.0344(7) Uani 1 1 d . . .
H19A H -0.0870 0.9654 0.4633 0.041 Uiso 1 1 calc R . .
H19B H -0.1488 0.7594 0.4469 0.041 Uiso 1 1 calc R . .
C20 C -0.1496(2) 1.0399(4) 0.6488(2) 0.0278(6) Uani 1 1 d . . .
C21 C -0.1368(3) 1.0344(5) 0.7695(2) 0.0366(8) Uani 1 1 d . . .
H21A H -0.1662 1.1533 0.7900 0.055 Uiso 1 1 calc R . .
H21B H -0.0554 1.0197 0.8118 0.055 Uiso 1 1 calc R . .
H21C H -0.1806 0.9267 0.7839 0.055 Uiso 1 1 calc R . .
C22 C -0.0973(3) 1.2246(5) 0.6250(3) 0.0398(8) Uani 1 1 d . . .
H22A H -0.1297 1.3325 0.6531 0.060 Uiso 1 1 calc R . .
H22B H -0.1147 1.2387 0.5468 0.060 Uiso 1 1 calc R . .
H22C H -0.0138 1.2215 0.6598 0.060 Uiso 1 1 calc R . .
C23 C -0.3704(3) 1.1302(6) 0.5821(3) 0.0498(10) Uani 1 1 d . . .
H23A H -0.4437 1.0869 0.5314 0.075 Uiso 1 1 calc R . .
H23B H -0.3547 1.2605 0.5637 0.075 Uiso 1 1 calc R . .
H23C H -0.3746 1.1277 0.6557 0.075 Uiso 1 1 calc R . .

loop_
_atom_site_aniso_label
_atom_site_aniso_U_11
_atom_site_aniso_U_22
_atom_site_aniso_U_33
_atom_site_aniso_U_23
_atom_site_aniso_U_13
_atom_site_aniso_U_12
O1 0.0686(18) 0.0287(14) 0.0560(16) -0.0019(11) 0.0317(14) -0.0010(12)
O2 0.0325(11) 0.0338(12) 0.0383(12) -0.0012(10) 0.0177(10) -0.0007(10)
O3 0.0226(10) 0.0292(12) 0.0312(11) 0.0035(9) 0.0041(8) 0.0027(9)
O4 0.0279(11) 0.0641(18) 0.0378(13) 0.0131(12) 0.0116(10) 0.0020(12)
O5 0.0312(13) 0.0605(17) 0.0610(17) 0.0182(14) 0.0051(11) -0.0113(13)
O6 0.0281(11) 0.0271(11) 0.0370(12) 0.0039(10) 0.0035(9) -0.0016(9)
C1 0.0233(15) 0.0255(15) 0.0311(16) -0.0034(13) 0.0044(12) 0.0060(12)
C2 0.0243(14) 0.0222(15) 0.0263(15) -0.0027(12) 0.0082(12) 0.0043(11)
C3 0.0318(16) 0.0273(16) 0.0346(16) -0.0039(13) 0.0136(13) 0.0029(13)
C4 0.0410(18) 0.0287(16) 0.0303(16) -0.0031(13) 0.0183(14) -0.0032(14)
C5 0.0373(17) 0.0351(18) 0.0283(16) -0.0011(14) 0.0123(13) -0.0078(14)
C6 0.0294(16) 0.044(2) 0.0331(17) -0.0012(15) 0.0052(13) 0.0004(15)
C7 0.0277(15) 0.0316(17) 0.0281(15) -0.0013(13) 0.0093(12) 0.0078(13)
C8 0.0342(16) 0.0321(18) 0.0351(17) 0.0031(14) 0.0093(14) 0.0076(14)
C9 0.0378(18) 0.0266(17) 0.0454(19) 0.0029(15) 0.0111(15) 0.0023(14)
C10 0.0274(15) 0.0307(18) 0.0291(16) -0.0035(13) 0.0051(13) 0.0018(13)
C11 0.056(2) 0.048(2) 0.051(2) -0.0032(18) 0.0297(18) -0.0132(19)
C12 0.050(2) 0.053(2) 0.0357(19) -0.0091(17) 0.0108(16) -0.0110(18)
C13 0.070(3) 0.039(2) 0.048(2) -0.0093(18) 0.031(2) 0.0019(19)
C14 0.0295(15) 0.0315(16) 0.0248(15) -0.0067(13) 0.0086(13) 0.0024(13)
C15 0.0262(15) 0.0252(15) 0.0271(15) 0.0025(12) 0.0087(12) 0.0000(12)
C16 0.0280(16) 0.0414(19) 0.0305(16) 0.0067(14) 0.0028(13) -0.0022(15)
C17 0.0291(16) 0.0383(18) 0.0320(16) 0.0115(14) 0.0098(13) 0.0067(14)
C18 0.0329(17) 0.049(2) 0.0285(16) 0.0075(15) 0.0047(14) 0.0061(16)
C19 0.0346(17) 0.0422(19) 0.0252(15) 0.0011(14) 0.0080(13) 0.0060(15)
C20 0.0286(15) 0.0276(16) 0.0301(16) 0.0035(13) 0.0134(12) 0.0035(13)
C21 0.0430(19) 0.0369(19) 0.0333(17) -0.0008(15) 0.0171(15) 0.0041(16)
C22 0.048(2) 0.0300(17) 0.045(2) 0.0036(16) 0.0203(16) -0.0005(16)
C23 0.038(2) 0.060(3) 0.055(2) 0.019(2) 0.0203(18) 0.0195(18)

loop_
_atom_type_symbol
_atom_type_description
_atom_type_scat_dispersion_real
_atom_type_scat_dispersion_imag
_atom_type_scat_source
C C 0.0033 0.0000 'International Tables Vol C Tables 4.2.6.8 and 6.1.1.4'
H H 0.0000 0.0000 'International Tables Vol C Tables 4.2.6.8 and 6.1.1.4'
O O 0.0106 0.0000 'International Tables Vol C Tables 4.2.6.8 and 6.1.1.4'

loop_
_geom_angle_atom_site_label_1
_geom_angle_atom_site_label_2
_geom_angle_atom_site_label_3
_geom_angle
_geom_angle_site_symmetry_1
_geom_angle_site_symmetry_3
_geom_angle_publ_flag
C10 O2 C11 116.6(3) . . ?
C14 O3 C1 116.4(2) . . ?
C16 O6 C15 105.8(2) . . ?
O3 C1 C9 107.5(2) . . ?
O3 C1 C2 114.6(2) . . ?
C9 C1 C2 105.8(2) . . ?
C10 C2 C3 111.1(2) . . ?
C10 C2 C1 114.5(2) . . ?
C3 C2 C1 111.4(2) . . ?
C10 C2 C7 110.1(2) . . ?
C3 C2 C7 109.7(2) . . ?
C1 C2 C7 99.3(2) . . ?
C4 C3 C2 116.0(3) . . ?
C5 C4 C3 123.6(3) . . ?
C5 C4 C13 124.1(3) . . ?
C3 C4 C13 112.4(3) . . ?
C4 C5 C6 121.5(3) . . ?
C4 C5 C12 123.6(3) . . ?
C6 C5 C12 114.9(3) . . ?
C5 C6 C7 114.3(3) . . ?
C6 C7 C8 116.4(3) . . ?
C6 C7 C2 112.2(3) . . ?
C8 C7 C2 103.0(2) . . ?
C7 C8 C9 104.9(3) . . ?
C1 C9 C8 105.7(3) . . ?
O1 C10 O2 122.4(3) . . ?
O1 C10 C2 126.2(3) . . ?
O2 C10 C2 111.3(3) . . ?
O4 C14 O3 124.8(3) . . ?
O4 C14 C15 121.6(3) . . ?
O3 C14 C15 113.6(2) . . ?
O6 C15 C14 111.4(2) . . ?
O6 C15 C19 105.8(2) . . ?
C14 C15 C19 114.9(2) . . ?
O6 C15 C20 102.4(2) . . ?
C14 C15 C20 116.8(2) . . ?
C19 C15 C20 104.2(2) . . ?
O5 C16 O6 121.6(3) . . ?
O5 C16 C17 130.7(3) . . ?
O6 C16 C17 107.7(3) . . ?
C16 C17 C23 114.9(3) . . ?
C16 C17 C20 99.4(2) . . ?
C23 C17 C20 118.8(3) . . ?
C16 C17 C18 102.7(3) . . ?
C23 C17 C18 116.1(3) . . ?
C20 C17 C18 102.2(2) . . ?
C19 C18 C17 103.9(2) . . ?
C18 C19 C15 101.7(2) . . ?
C22 C20 C21 108.6(3) . . ?
C22 C20 C15 114.6(2) . . ?
C21 C20 C15 113.6(2) . . ?
C22 C20 C17 115.2(3) . . ?
C21 C20 C17 112.9(2) . . ?
C15 C20 C17 91.2(2) . . ?

loop_
_geom_bond_atom_site_label_1
_geom_bond_atom_site_label_2
_geom_bond_distance
_geom_bond_site_symmetry_2
_geom_bond_publ_flag
O1 C10 1.204(4) . ?
O2 C10 1.346(4) . ?
O2 C11 1.434(4) . ?
O3 C14 1.330(4) . ?
O3 C1 1.470(3) . ?
O4 C14 1.202(3) . ?
O5 C16 1.195(4) . ?
O6 C16 1.367(4) . ?
O6 C15 1.455(3) . ?
C1 C9 1.527(4) . ?
C1 C2 1.535(4) . ?
C2 C10 1.511(4) . ?
C2 C3 1.528(4) . ?
C2 C7 1.553(4) . ?
C3 C4 1.502(4) . ?
C4 C5 1.327(4) . ?
C4 C13 1.514(4) . ?
C5 C6 1.506(5) . ?
C5 C12 1.508(4) . ?
C6 C7 1.510(4) . ?
C7 C8 1.531(5) . ?
C8 C9 1.536(4) . ?
C14 C15 1.506(4) . ?
C15 C19 1.539(4) . ?
C15 C20 1.554(4) . ?
C16 C17 1.512(5) . ?
C17 C23 1.516(5) . ?
C17 C20 1.555(4) . ?
C17 C18 1.563(4) . ?
C18 C19 1.536(4) . ?
C20 C22 1.523(4) . ?
C20 C21 1.534(4) . ?

loop_
_geom_torsion_atom_site_label_1
_geom_torsion_atom_site_label_2
_geom_torsion_atom_site_label_3
_geom_torsion_atom_site_label_4
_geom_torsion
_geom_torsion_site_symmetry_1
_geom_torsion_site_symmetry_2
_geom_torsion_site_symmetry_3
_geom_torsion_site_symmetry_4
_geom_torsion_publ_flag
C14 O3 C1 C9 -167.0(2) . . . . ?
C14 O3 C1 C2 75.7(3) . . . . ?
O3 C1 C2 C10 -84.3(3) . . . . ?
C9 C1 C2 C10 157.4(2) . . . . ?
O3 C1 C2 C3 42.8(3) . . . . ?
C9 C1 C2 C3 -75.4(3) . . . . ?
O3 C1 C2 C7 158.4(2) . . . . ?
C9 C1 C2 C7 40.2(3) . . . . ?
C10 C2 C3 C4 -85.5(3) . . . . ?
C1 C2 C3 C4 145.6(3) . . . . ?
C7 C2 C3 C4 36.6(3) . . . . ?
C2 C3 C4 C5 -8.9(5) . . . . ?
C2 C3 C4 C13 171.8(3) . . . . ?
C3 C4 C5 C6 -2.6(5) . . . . ?
C13 C4 C5 C6 176.6(3) . . . . ?
C3 C4 C5 C12 175.3(3) . . . . ?
C13 C4 C5 C12 -5.5(5) . . . . ?
C4 C5 C6 C7 -16.2(5) . . . . ?
C12 C5 C6 C7 165.8(3) . . . . ?
C5 C6 C7 C8 -73.3(4) . . . . ?
C5 C6 C7 C2 45.0(4) . . . . ?
C10 C2 C7 C6 68.0(3) . . . . ?
C3 C2 C7 C6 -54.6(3) . . . . ?
C1 C2 C7 C6 -171.5(2) . . . . ?
C10 C2 C7 C8 -166.0(2) . . . . ?
C3 C2 C7 C8 71.4(3) . . . . ?
C1 C2 C7 C8 -45.5(3) . . . . ?
C6 C7 C8 C9 157.6(3) . . . . ?
C2 C7 C8 C9 34.4(3) . . . . ?
O3 C1 C9 C8 -142.8(2) . . . . ?
C2 C1 C9 C8 -20.0(3) . . . . ?
C7 C8 C9 C1 -9.1(3) . . . . ?
C11 O2 C10 O1 -5.8(4) . . . . ?
C11 O2 C10 C2 176.7(3) . . . . ?
C3 C2 C10 O1 -1.0(4) . . . . ?
C1 C2 C10 O1 126.3(3) . . . . ?
C7 C2 C10 O1 -122.9(3) . . . . ?
C3 C2 C10 O2 176.3(2) . . . . ?
C1 C2 C10 O2 -56.3(3) . . . . ?
C7 C2 C10 O2 54.5(3) . . . . ?
C1 O3 C14 O4 -5.3(4) . . . . ?
C1 O3 C14 C15 175.9(2) . . . . ?
C16 O6 C15 C14 161.7(2) . . . . ?
C16 O6 C15 C19 -72.8(3) . . . . ?
C16 O6 C15 C20 36.0(3) . . . . ?
O4 C14 C15 O6 156.8(3) . . . . ?
O3 C14 C15 O6 -24.3(3) . . . . ?
O4 C14 C15 C19 36.5(4) . . . . ?
O3 C14 C15 C19 -144.6(3) . . . . ?
O4 C14 C15 C20 -86.0(3) . . . . ?
O3 C14 C15 C20 92.9(3) . . . . ?
C15 O6 C16 O5 178.2(3) . . . . ?
C15 O6 C16 C17 -0.8(3) . . . . ?
O5 C16 C17 C23 18.8(5) . . . . ?
O6 C16 C17 C23 -162.3(3) . . . . ?
O5 C16 C17 C20 146.8(4) . . . . ?
O6 C16 C17 C20 -34.3(3) . . . . ?
O5 C16 C17 C18 -108.3(4) . . . . ?
O6 C16 C17 C18 70.6(3) . . . . ?
C16 C17 C18 C19 -67.1(3) . . . . ?
C23 C17 C18 C19 166.6(3) . . . . ?
C20 C17 C18 C19 35.6(3) . . . . ?
C17 C18 C19 C15 0.6(3) . . . . ?
O6 C15 C19 C18 70.5(3) . . . . ?
C14 C15 C19 C18 -166.2(3) . . . . ?
C20 C15 C19 C18 -37.0(3) . . . . ?
O6 C15 C20 C22 -171.9(3) . . . . ?
C14 C15 C20 C22 66.1(3) . . . . ?
C19 C15 C20 C22 -61.9(3) . . . . ?
O6 C15 C20 C21 62.4(3) . . . . ?
C14 C15 C20 C21 -59.6(3) . . . . ?
C19 C15 C20 C21 172.5(3) . . . . ?
O6 C15 C20 C17 -53.4(2) . . . . ?
C14 C15 C20 C17 -175.4(3) . . . . ?
C19 C15 C20 C17 56.7(2) . . . . ?
C16 C17 C20 C22 168.6(3) . . . . ?
C23 C17 C20 C22 -66.0(4) . . . . ?
C18 C17 C20 C22 63.3(3) . . . . ?
C16 C17 C20 C21 -65.7(3) . . . . ?
C23 C17 C20 C21 59.6(4) . . . . ?
C18 C17 C20 C21 -171.1(3) . . . . ?
C16 C17 C20 C15 50.6(2) . . . . ?
C23 C17 C20 C15 176.0(3) . . . . ?
C18 C17 C20 C15 -54.7(3) . . . . ?

loop_
_cod_related_entry_id
_cod_related_entry_database
_cod_related_entry_code
1 ChemSpider 30660098
